data_2224273
loop_
_publ_author_name
'Chen, Hua'
'Yang, Huibin'
'Yu, Haibo'
'Li, Bin'

_publ_section_title
;
 Ethyl
 3-bromo-1-(3-chloro-2-pyridyl)-4,5-dihydro-1<i>H</i>-pyrazole-5-carboxylate
;
_journal_coeditor_code HB5251
_journal_issue 12
_journal_name_full 'Acta Crystallographica Section E'
_journal_page_first o3267
_journal_paper_doi 10.1107/S1600536809050673
_journal_volume 65
_journal_year 2009
_chemical_formula_iupac 'C11 H11 Br Cl N3 O2'
_chemical_formula_moiety 'C11 H11 Br Cl N3 O2'
_chemical_formula_sum 'C11 H11 Br Cl N3 O2'
_chemical_formula_weight 332.59
_chemical_name_systematic
;
Ethyl
3-bromo-1-(3-chloro-2-pyridyl)-4,5-dihydro-1<i>H</i>-pyrazole-5-carboxylate
;
_space_group_IT_number 14
_symmetry_cell_setting monoclinic
_symmetry_space_group_name_Hall '-P 2yn'
_symmetry_space_group_name_H-M 'P 1 21/n 1'
_atom_sites_solution_hydrogens geom
_atom_sites_solution_primary direct
_atom_sites_solution_secondary difmap
_audit_creation_method SHELXL97
_cell_angle_alpha 90.00
_cell_angle_beta 93.388(3)
_cell_angle_gamma 90.00
_cell_formula_units_Z 8
_cell_length_a 11.9977(18)
_cell_length_b 10.8520(17)
_cell_length_c 20.762(3)
_cell_measurement_reflns_used 2849
_cell_measurement_temperature 296(2)
_cell_measurement_theta_max 23.43
_cell_measurement_theta_min 2.53
_cell_volume 2698.5(7)
_computing_cell_refinement 'SAINT (Bruker, 2001)'
_computing_data_collection 'SMART (Bruker, 2001)'
_computing_data_reduction 'SAINT (Bruker, 2001)'
_computing_molecular_graphics 'SHELXTL (Sheldrick, 2008)'
_computing_publication_material 'SHELXTL (Sheldrick, 2008)'
_computing_structure_refinement 'SHELXL97 (Sheldrick, 2008)'
_computing_structure_solution 'SHELXS97 (Sheldrick, 2008)'
_diffrn_ambient_temperature 296(2)
_diffrn_measured_fraction_theta_full 1.000
_diffrn_measured_fraction_theta_max 1.000
_diffrn_measurement_device_type 'Bruker SMART CCD'
_diffrn_measurement_method \w
_diffrn_radiation_monochromator graphite
_diffrn_radiation_source 'fine-focus sealed tube'
_diffrn_radiation_type MoK\a
_diffrn_radiation_wavelength 0.71073
_diffrn_reflns_av_R_equivalents 0.0290
_diffrn_reflns_av_sigmaI/netI 0.0358
_diffrn_reflns_limit_h_max 14
_diffrn_reflns_limit_h_min -14
_diffrn_reflns_limit_k_max 8
_diffrn_reflns_limit_k_min -12
_diffrn_reflns_limit_l_max 24
_diffrn_reflns_limit_l_min -20
_diffrn_reflns_number 13418
_diffrn_reflns_theta_full 25.03
_diffrn_reflns_theta_max 25.03
_diffrn_reflns_theta_min 1.91
_exptl_absorpt_coefficient_mu 3.242
_exptl_absorpt_correction_T_max 1.000
_exptl_absorpt_correction_T_min 0.356
_exptl_absorpt_correction_type multi-scan
_exptl_absorpt_process_details '(SADABS; Bruker, 2001)'
_exptl_crystal_colour colourless
_exptl_crystal_density_diffrn 1.637
_exptl_crystal_density_method 'not measured'
_exptl_crystal_description block
_exptl_crystal_F_000 1328
_exptl_crystal_size_max 0.38
_exptl_crystal_size_mid 0.32
_exptl_crystal_size_min 0.30
_refine_diff_density_max 0.642
_refine_diff_density_min -0.488
_refine_ls_extinction_method none
_refine_ls_goodness_of_fit_ref 1.024
_refine_ls_hydrogen_treatment constr
_refine_ls_matrix_type full
_refine_ls_number_parameters 327
_refine_ls_number_reflns 4760
_refine_ls_number_restraints 0
_refine_ls_restrained_S_all 1.024
_refine_ls_R_factor_all 0.0843
_refine_ls_R_factor_gt 0.0421
_refine_ls_shift/su_max 0.001
_refine_ls_shift/su_mean 0.000
_refine_ls_structure_factor_coef Fsqd
_refine_ls_weighting_details 'calc w=1/[\s^2^(Fo^2^)+(0.0609P)^2^+0.7833P] where P=(Fo^2^+2Fc^2^)/3'
_refine_ls_weighting_scheme calc
_refine_ls_wR_factor_gt 0.1071
_refine_ls_wR_factor_ref 0.1262
_reflns_number_gt 2823
_reflns_number_total 4760
_reflns_threshold_expression I>2\s(I)
_cod_data_source_file hb5251.cif
_cod_data_source_block I
_cod_depositor_comments
;
The following automatic conversions were performed:
'_symmetry_cell_setting' value 'Monoclinic' changed to 'monoclinic'
according to '/home/saulius/struct/CIF-dictionaries/cif_core.dic'
dictionary named 'cif_core.dic' version 2.4.1 from 2010-06-29.

Automatic conversion script
Id: cif_fix_enum 1527 2010-12-29 10:47:43Z saulius 

The following automatic conversions were performed:

'_symmetry_cell_setting' value 'Monoclinic' changed to 'monoclinic'
according to /home/saulius/struct/CIF-dictionaries/cif_core.dic
dictionary named 'cif_core.dic' version 2.4.1 from 2010-06-29.

Automatic conversion script
Id: cif_fix_values 1715 2011-07-08 13:25:40Z adriana 
;
_cod_original_cell_volume 2698.4(7)
_cod_original_sg_symbol_H-M 'P 21/n'
_cod_database_code 2224273
_cod_database_fobs_code 2224273

loop_
_symmetry_equiv_pos_as_xyz
'x, y, z'
'-x+1/2, y+1/2, -z+1/2'
'-x, -y, -z'
'x-1/2, -y-1/2, z-1/2'

loop_
_atom_site_type_symbol
_atom_site_label
_atom_site_fract_x
_atom_site_fract_y
_atom_site_fract_z
_atom_site_U_iso_or_equiv
_atom_site_adp_type
_atom_site_calc_flag
_atom_site_refinement_flags
_atom_site_occupancy
_atom_site_disorder_assembly
_atom_site_disorder_group
Br Br1 0.61938(4) 0.12589(5) 0.11537(3) 0.0919(2) Uani d . 1 . .
Br Br2 0.12166(4) 1.34462(4) 0.11712(3) 0.0871(2) Uani d . 1 . .
Cl Cl1 0.84050(8) 0.53502(11) 0.12056(6) 0.0843(4) Uani d . 1 . .
Cl Cl2 0.33983(8) 0.94532(12) 0.10673(7) 0.0940(4) Uani d . 1 . .
O O1 0.4918(3) 0.6080(3) 0.20858(15) 0.0867(10) Uani d . 1 . .
O O2 0.3214(2) 0.5466(3) 0.17635(13) 0.0802(9) Uani d . 1 . .
O O3 0.0011(3) 0.8736(3) 0.20050(14) 0.0864(10) Uani d . 1 . .
O O4 -0.1747(2) 0.9229(3) 0.17066(12) 0.0680(8) Uani d . 1 . .
N N1 0.5454(2) 0.6660(3) 0.05716(14) 0.0553(8) Uani d . 1 . .
N N2 0.5862(2) 0.4848(3) 0.11040(15) 0.0610(9) Uani d . 1 . .
N N3 0.6393(3) 0.3738(3) 0.10056(16) 0.0601(9) Uani d . 1 . .
N N4 0.0445(2) 0.8001(3) 0.05316(15) 0.0577(8) Uani d . 1 . .
N N5 0.0807(2) 0.9898(3) 0.09552(19) 0.0750(10) Uani d . 1 . .
N N6 0.1371(2) 1.0989(3) 0.09295(15) 0.0579(8) Uani d . 1 . .
C C1 0.5772(3) 0.7712(4) 0.03040(18) 0.0640(11) Uani d . 1 . .
H H1 0.5218 0.8257 0.0153 0.077 Uiso calc R 1 . .
C C2 0.6850(3) 0.8036(4) 0.02391(19) 0.0700(12) Uani d . 1 . .
H H2 0.7031 0.8752 0.0023 0.084 Uiso calc R 1 . .
C C3 0.7664(3) 0.7272(4) 0.05023(19) 0.0619(11) Uani d . 1 . .
H H3 0.8413 0.7475 0.0475 0.074 Uiso calc R 1 . .
C C4 0.7373(3) 0.6211(4) 0.08063(18) 0.0548(10) Uani d . 1 . .
C C5 0.6239(3) 0.5907(3) 0.08114(16) 0.0477(9) Uani d . 1 . .
C C6 0.5731(3) 0.2893(4) 0.11589(18) 0.0595(10) Uani d . 1 . .
C C7 0.4634(3) 0.3298(4) 0.13789(19) 0.0610(10) Uani d . 1 . .
H H7A 0.4583 0.3175 0.1839 0.073 Uiso calc R 1 . .
H H7B 0.4019 0.2878 0.1147 0.073 Uiso calc R 1 . .
C C8 0.4669(3) 0.4674(3) 0.12040(17) 0.0528(9) Uani d . 1 . .
H H8 0.4219 0.4833 0.0803 0.063 Uiso calc R 1 . .
C C9 0.4312(3) 0.5498(4) 0.17334(18) 0.0592(10) Uani d . 1 . .
C C10 0.2759(5) 0.6186(6) 0.2280(3) 0.119(2) Uani d . 1 . .
H H10A 0.3045 0.5872 0.2695 0.143 Uiso calc R 1 . .
H H10B 0.2990 0.7039 0.2246 0.143 Uiso calc R 1 . .
C C11 0.1599(6) 0.6115(7) 0.2238(3) 0.159(3) Uani d . 1 . .
H H11A 0.1319 0.6407 0.1823 0.238 Uiso calc R 1 . .
H H11B 0.1303 0.6614 0.2569 0.238 Uiso calc R 1 . .
H H11C 0.1373 0.5274 0.2292 0.238 Uiso calc R 1 . .
C C12 0.0767(3) 0.6904(4) 0.03225(19) 0.0664(11) Uani d . 1 . .
H H12 0.0218 0.6335 0.0197 0.080 Uiso calc R 1 . .
C C13 0.1851(3) 0.6570(4) 0.0282(2) 0.0708(12) Uani d . 1 . .
H H13 0.2042 0.5807 0.0117 0.085 Uiso calc R 1 . .
C C14 0.2656(3) 0.7401(4) 0.0494(2) 0.0658(11) Uani d . 1 . .
H H14 0.3407 0.7203 0.0474 0.079 Uiso calc R 1 . .
C C15 0.2355(3) 0.8510(4) 0.07329(19) 0.0556(10) Uani d . 1 . .
C C16 0.1219(3) 0.8812(3) 0.07301(17) 0.0490(9) Uani d . 1 . .
C C17 0.0712(3) 1.1825(4) 0.10999(18) 0.0561(10) Uani d . 1 . .
C C18 -0.0415(3) 1.1433(4) 0.1270(2) 0.0679(12) Uani d . 1 . .
H H18A -0.0997 1.1861 0.1013 0.081 Uiso calc R 1 . .
H H18B -0.0524 1.1557 0.1724 0.081 Uiso calc R 1 . .
C C19 -0.0372(3) 1.0054(3) 0.10966(17) 0.0534(9) Uani d . 1 . .
H H19 -0.0863 0.9873 0.0715 0.064 Uiso calc R 1 . .
C C20 -0.0653(3) 0.9256(4) 0.16513(18) 0.0551(10) Uani d . 1 . .
C C21 -0.2137(5) 0.8554(5) 0.2256(2) 0.0970(17) Uani d . 1 . .
H H21A -0.1850 0.7719 0.2256 0.116 Uiso calc R 1 . .
H H21B -0.1870 0.8950 0.2654 0.116 Uiso calc R 1 . .
C C22 -0.3344(5) 0.8532(6) 0.2213(3) 0.133(3) Uani d . 1 . .
H H22A -0.3623 0.9361 0.2203 0.199 Uiso calc R 1 . .
H H22B -0.3606 0.8109 0.2581 0.199 Uiso calc R 1 . .
H H22C -0.3603 0.8111 0.1826 0.199 Uiso calc R 1 . .

loop_
_atom_site_aniso_label
_atom_site_aniso_U_11
_atom_site_aniso_U_22
_atom_site_aniso_U_33
_atom_site_aniso_U_12
_atom_site_aniso_U_13
_atom_site_aniso_U_23
Br1 0.0860(4) 0.0580(3) 0.1307(5) 0.0064(2) -0.0007(3) 0.0112(3)
Br2 0.0843(4) 0.0538(3) 0.1226(4) -0.0033(2) 0.0012(3) -0.0117(3)
Cl1 0.0455(6) 0.0807(8) 0.1243(10) 0.0010(5) -0.0147(6) 0.0073(7)
Cl2 0.0447(6) 0.0696(8) 0.1656(12) -0.0029(5) -0.0116(7) -0.0069(8)
O1 0.086(2) 0.093(2) 0.080(2) -0.0312(19) 0.0031(17) -0.0221(18)
O2 0.0583(18) 0.104(3) 0.0802(19) -0.0035(16) 0.0172(14) -0.0382(18)
O3 0.086(2) 0.096(3) 0.077(2) 0.0324(18) -0.0057(17) 0.0147(17)
O4 0.0564(17) 0.084(2) 0.0646(17) -0.0057(14) 0.0118(13) 0.0251(15)
N1 0.0409(17) 0.063(2) 0.061(2) -0.0002(16) 0.0015(14) 0.0043(17)
N2 0.0402(17) 0.056(2) 0.088(2) -0.0019(15) 0.0116(15) 0.0054(18)
N3 0.0498(19) 0.057(2) 0.073(2) 0.0037(16) -0.0023(16) 0.0003(17)
N4 0.0416(17) 0.062(2) 0.070(2) 0.0016(16) 0.0021(15) -0.0019(17)
N5 0.0445(19) 0.051(2) 0.132(3) 0.0018(16) 0.0298(19) -0.002(2)
N6 0.0467(18) 0.050(2) 0.077(2) -0.0038(16) 0.0032(15) 0.0022(17)
C1 0.055(2) 0.071(3) 0.065(3) 0.005(2) 0.0026(19) 0.010(2)
C2 0.060(3) 0.077(3) 0.074(3) -0.010(2) 0.016(2) 0.015(2)
C3 0.048(2) 0.065(3) 0.074(3) -0.009(2) 0.0169(19) -0.007(2)
C4 0.040(2) 0.061(3) 0.064(2) 0.0042(18) 0.0026(17) -0.007(2)
C5 0.039(2) 0.052(2) 0.053(2) -0.0038(17) 0.0079(16) -0.0054(18)
C6 0.054(2) 0.056(3) 0.067(3) -0.003(2) -0.0088(19) 0.002(2)
C7 0.059(2) 0.060(3) 0.065(3) -0.012(2) 0.0060(19) -0.009(2)
C8 0.043(2) 0.059(3) 0.056(2) -0.0105(17) 0.0055(16) -0.0042(19)
C9 0.055(2) 0.062(3) 0.060(2) -0.016(2) 0.004(2) -0.002(2)
C10 0.086(4) 0.155(6) 0.120(5) 0.000(4) 0.034(3) -0.070(4)
C11 0.172(7) 0.171(7) 0.137(6) 0.073(6) 0.047(5) -0.040(5)
C12 0.055(2) 0.071(3) 0.073(3) -0.006(2) -0.001(2) -0.015(2)
C13 0.060(3) 0.067(3) 0.087(3) 0.009(2) 0.018(2) -0.015(2)
C14 0.046(2) 0.064(3) 0.089(3) 0.009(2) 0.021(2) 0.000(2)
C15 0.039(2) 0.053(2) 0.075(3) -0.0008(17) 0.0065(18) 0.007(2)
C16 0.040(2) 0.050(2) 0.057(2) 0.0047(17) 0.0104(17) 0.0067(18)
C17 0.055(2) 0.049(2) 0.064(3) 0.0074(19) 0.0002(18) 0.003(2)
C18 0.060(3) 0.057(3) 0.089(3) 0.013(2) 0.021(2) 0.014(2)
C19 0.043(2) 0.052(2) 0.066(2) 0.0070(17) 0.0114(17) 0.0065(19)
C20 0.051(2) 0.050(2) 0.064(3) 0.0070(19) 0.001(2) -0.002(2)
C21 0.111(4) 0.106(4) 0.077(3) -0.013(3) 0.030(3) 0.032(3)
C22 0.138(6) 0.166(7) 0.100(4) -0.078(5) 0.042(4) 0.012(4)

loop_
_atom_type_symbol
_atom_type_description
_atom_type_scat_dispersion_real
_atom_type_scat_dispersion_imag
_atom_type_scat_source
C C 0.0033 0.0016 'International Tables Vol C Tables 4.2.6.8 and 6.1.1.4'
H H 0.0000 0.0000 'International Tables Vol C Tables 4.2.6.8 and 6.1.1.4'
N N 0.0061 0.0033 'International Tables Vol C Tables 4.2.6.8 and 6.1.1.4'
O O 0.0106 0.0060 'International Tables Vol C Tables 4.2.6.8 and 6.1.1.4'
Cl Cl 0.1484 0.1585 'International Tables Vol C Tables 4.2.6.8 and 6.1.1.4'
Br Br -0.2901 2.4595 'International Tables Vol C Tables 4.2.6.8 and 6.1.1.4'

loop_
_geom_angle_atom_site_label_1
_geom_angle_atom_site_label_2
_geom_angle_atom_site_label_3
_geom_angle_site_symmetry_1
_geom_angle_site_symmetry_3
_geom_angle
_geom_angle_publ_flag
C9 O2 C10 . . 115.9(3) ?
C20 O4 C21 . . 116.4(3) ?
C5 N1 C1 . . 118.1(3) ?
N3 N2 C5 . . 119.5(3) ?
N3 N2 C8 . . 111.7(3) ?
C5 N2 C8 . . 120.8(3) ?
C6 N3 N2 . . 107.0(3) ?
C16 N4 C12 . . 118.8(3) ?
N6 N5 C16 . . 122.8(3) ?
N6 N5 C19 . . 113.2(3) ?
C16 N5 C19 . . 122.5(3) ?
C17 N6 N5 . . 106.9(3) ?
N1 C1 C2 . . 124.1(4) ?
N1 C1 H1 . . 118.0 ?
C2 C1 H1 . . 118.0 ?
C1 C2 C3 . . 117.8(4) ?
C1 C2 H2 . . 121.1 ?
C3 C2 H2 . . 121.1 ?
C4 C3 C2 . . 119.8(4) ?
C4 C3 H3 . . 120.1 ?
C2 C3 H3 . . 120.1 ?
C3 C4 C5 . . 118.5(3) ?
C3 C4 Cl1 . . 118.8(3) ?
C5 C4 Cl1 . . 122.6(3) ?
N1 C5 N2 . . 115.7(3) ?
N1 C5 C4 . . 121.4(3) ?
N2 C5 C4 . . 122.7(3) ?
N3 C6 C7 . . 116.3(4) ?
N3 C6 Br1 . . 119.9(3) ?
C7 C6 Br1 . . 123.7(3) ?
C6 C7 C8 . . 100.2(3) ?
C6 C7 H7A . . 111.7 ?
C8 C7 H7A . . 111.7 ?
C6 C7 H7B . . 111.7 ?
C8 C7 H7B . . 111.7 ?
H7A C7 H7B . . 109.5 ?
N2 C8 C9 . . 110.5(3) ?
N2 C8 C7 . . 101.4(3) ?
C9 C8 C7 . . 113.2(3) ?
N2 C8 H8 . . 110.5 ?
C9 C8 H8 . . 110.5 ?
C7 C8 H8 . . 110.5 ?
O1 C9 O2 . . 124.2(4) ?
O1 C9 C8 . . 125.4(4) ?
O2 C9 C8 . . 110.3(3) ?
C11 C10 O2 . . 109.9(5) ?
C11 C10 H10A . . 109.7 ?
O2 C10 H10A . . 109.7 ?
C11 C10 H10B . . 109.7 ?
O2 C10 H10B . . 109.7 ?
H10A C10 H10B . . 108.2 ?
C10 C11 H11A . . 109.5 ?
C10 C11 H11B . . 109.5 ?
H11A C11 H11B . . 109.5 ?
C10 C11 H11C . . 109.5 ?
H11A C11 H11C . . 109.5 ?
H11B C11 H11C . . 109.5 ?
N4 C12 C13 . . 123.8(4) ?
N4 C12 H12 . . 118.1 ?
C13 C12 H12 . . 118.1 ?
C12 C13 C14 . . 117.5(4) ?
C12 C13 H13 . . 121.2 ?
C14 C13 H13 . . 121.2 ?
C15 C14 C13 . . 120.1(4) ?
C15 C14 H14 . . 120.0 ?
C13 C14 H14 . . 120.0 ?
C14 C15 C16 . . 119.0(4) ?
C14 C15 Cl2 . . 118.0(3) ?
C16 C15 Cl2 . . 122.9(3) ?
N4 C16 N5 . . 114.6(3) ?
N4 C16 C15 . . 120.6(3) ?
N5 C16 C15 . . 124.8(3) ?
N6 C17 C18 . . 117.0(4) ?
N6 C17 Br2 . . 119.6(3) ?
C18 C17 Br2 . . 123.3(3) ?
C17 C18 C19 . . 100.3(3) ?
C17 C18 H18A . . 111.7 ?
C19 C18 H18A . . 111.7 ?
C17 C18 H18B . . 111.7 ?
C19 C18 H18B . . 111.7 ?
H18A C18 H18B . . 109.5 ?
N5 C19 C20 . . 110.5(3) ?
N5 C19 C18 . . 101.8(3) ?
C20 C19 C18 . . 111.7(3) ?
N5 C19 H19 . . 110.8 ?
C20 C19 H19 . . 110.8 ?
C18 C19 H19 . . 110.8 ?
O3 C20 O4 . . 124.4(4) ?
O3 C20 C19 . . 125.2(4) ?
O4 C20 C19 . . 110.4(3) ?
C22 C21 O4 . . 109.1(4) ?
C22 C21 H21A . . 109.9 ?
O4 C21 H21A . . 109.9 ?
C22 C21 H21B . . 109.9 ?
O4 C21 H21B . . 109.9 ?
H21A C21 H21B . . 108.3 ?
C21 C22 H22A . . 109.5 ?
C21 C22 H22B . . 109.5 ?
H22A C22 H22B . . 109.5 ?
C21 C22 H22C . . 109.5 ?
H22A C22 H22C . . 109.5 ?
H22B C22 H22C . . 109.5 ?

loop_
_geom_bond_atom_site_label_1
_geom_bond_atom_site_label_2
_geom_bond_site_symmetry_2
_geom_bond_distance
_geom_bond_publ_flag
Br1 C6 . 1.858(4) ?
Br2 C17 . 1.863(4) ?
Cl1 C4 . 1.724(4) ?
Cl2 C15 . 1.731(4) ?
O1 C9 . 1.184(4) ?
O2 C9 . 1.323(4) ?
O2 C10 . 1.459(5) ?
O3 C20 . 1.192(4) ?
O4 C20 . 1.325(4) ?
O4 C21 . 1.455(5) ?
N1 C5 . 1.321(4) ?
N1 C1 . 1.335(5) ?
N2 N3 . 1.383(4) ?
N2 C5 . 1.388(5) ?
N2 C8 . 1.471(4) ?
N3 C6 . 1.266(5) ?
N4 C16 . 1.327(5) ?
N4 C12 . 1.332(5) ?
N5 N6 . 1.366(4) ?
N5 C16 . 1.371(5) ?
N5 C19 . 1.470(4) ?
N6 C17 . 1.267(5) ?
C1 C2 . 1.355(5) ?
C1 H1 . 0.9300 ?
C2 C3 . 1.370(5) ?
C2 H2 . 0.9300 ?
C3 C4 . 1.368(5) ?
C3 H3 . 0.9300 ?
C4 C5 . 1.401(5) ?
C6 C7 . 1.486(5) ?
C7 C8 . 1.538(5) ?
C7 H7A . 0.9700 ?
C7 H7B . 0.9700 ?
C8 C9 . 1.499(5) ?
C8 H8 . 0.9800 ?
C10 C11 . 1.392(9) ?
C10 H10A . 0.9700 ?
C10 H10B . 0.9700 ?
C11 H11A . 0.9600 ?
C11 H11B . 0.9600 ?
C11 H11C . 0.9600 ?
C12 C13 . 1.357(5) ?
C12 H12 . 0.9300 ?
C13 C14 . 1.374(6) ?
C13 H13 . 0.9300 ?
C14 C15 . 1.358(5) ?
C14 H14 . 0.9300 ?
C15 C16 . 1.401(5) ?
C17 C18 . 1.480(5) ?
C18 C19 . 1.541(5) ?
C18 H18A . 0.9700 ?
C18 H18B . 0.9700 ?
C19 C20 . 1.495(5) ?
C19 H19 . 0.9800 ?
C21 C22 . 1.445(8) ?
C21 H21A . 0.9700 ?
C21 H21B . 0.9700 ?
C22 H22A . 0.9600 ?
C22 H22B . 0.9600 ?
C22 H22C . 0.9600 ?

loop_
_geom_torsion_atom_site_label_1
_geom_torsion_atom_site_label_2
_geom_torsion_atom_site_label_3
_geom_torsion_atom_site_label_4
_geom_torsion_site_symmetry_1
_geom_torsion_site_symmetry_2
_geom_torsion_site_symmetry_3
_geom_torsion_site_symmetry_4
_geom_torsion
_geom_torsion_publ_flag
C5 N2 N3 C6 . . . . -161.8(3) ?
C8 N2 N3 C6 . . . . -12.7(4) ?
C16 N5 N6 C17 . . . . 172.2(4) ?
C19 N5 N6 C17 . . . . 6.1(4) ?
C5 N1 C1 C2 . . . . 2.8(6) ?
N1 C1 C2 C3 . . . . -4.5(6) ?
C1 C2 C3 C4 . . . . 1.3(6) ?
C2 C3 C4 C5 . . . . 3.0(6) ?
C2 C3 C4 Cl1 . . . . -173.3(3) ?
C1 N1 C5 N2 . . . . 177.8(3) ?
C1 N1 C5 C4 . . . . 2.0(5) ?
N3 N2 C5 N1 . . . . 139.1(3) ?
C8 N2 C5 N1 . . . . -7.1(5) ?
N3 N2 C5 C4 . . . . -45.1(5) ?
C8 N2 C5 C4 . . . . 168.6(3) ?
C3 C4 C5 N1 . . . . -4.9(5) ?
Cl1 C4 C5 N1 . . . . 171.4(3) ?
C3 C4 C5 N2 . . . . 179.7(3) ?
Cl1 C4 C5 N2 . . . . -4.1(5) ?
N2 N3 C6 C7 . . . . 0.8(5) ?
N2 N3 C6 Br1 . . . . -175.1(2) ?
N3 C6 C7 C8 . . . . 10.3(4) ?
Br1 C6 C7 C8 . . . . -173.9(3) ?
N3 N2 C8 C9 . . . . 138.6(3) ?
C5 N2 C8 C9 . . . . -72.8(4) ?
N3 N2 C8 C7 . . . . 18.3(4) ?
C5 N2 C8 C7 . . . . 166.9(3) ?
C6 C7 C8 N2 . . . . -15.7(3) ?
C6 C7 C8 C9 . . . . -134.1(3) ?
C10 O2 C9 O1 . . . . -1.4(7) ?
C10 O2 C9 C8 . . . . 177.2(4) ?
N2 C8 C9 O1 . . . . -9.9(6) ?
C7 C8 C9 O1 . . . . 103.0(5) ?
N2 C8 C9 O2 . . . . 171.5(3) ?
C7 C8 C9 O2 . . . . -75.6(4) ?
C9 O2 C10 C11 . . . . 177.3(5) ?
C16 N4 C12 C13 . . . . -1.9(6) ?
N4 C12 C13 C14 . . . . 2.6(7) ?
C12 C13 C14 C15 . . . . 0.0(6) ?
C13 C14 C15 C16 . . . . -3.0(6) ?
C13 C14 C15 Cl2 . . . . 173.6(3) ?
C12 N4 C16 N5 . . . . -178.0(4) ?
C12 N4 C16 C15 . . . . -1.4(5) ?
N6 N5 C16 N4 . . . . -152.2(4) ?
C19 N5 C16 N4 . . . . 12.6(5) ?
N6 N5 C16 C15 . . . . 31.3(6) ?
C19 N5 C16 C15 . . . . -163.9(3) ?
C14 C15 C16 N4 . . . . 3.8(6) ?
Cl2 C15 C16 N4 . . . . -172.6(3) ?
C14 C15 C16 N5 . . . . -179.9(4) ?
Cl2 C15 C16 N5 . . . . 3.7(6) ?
N5 N6 C17 C18 . . . . 0.0(5) ?
N5 N6 C17 Br2 . . . . 176.5(3) ?
N6 C17 C18 C19 . . . . -5.4(5) ?
Br2 C17 C18 C19 . . . . 178.2(3) ?
N6 N5 C19 C20 . . . . -127.9(4) ?
C16 N5 C19 C20 . . . . 66.0(5) ?
N6 N5 C19 C18 . . . . -9.0(4) ?
C16 N5 C19 C18 . . . . -175.2(4) ?
C17 C18 C19 N5 . . . . 7.8(4) ?
C17 C18 C19 C20 . . . . 125.8(3) ?
C21 O4 C20 O3 . . . . 2.7(6) ?
C21 O4 C20 C19 . . . . -175.9(4) ?
N5 C19 C20 O3 . . . . 12.4(5) ?
C18 C19 C20 O3 . . . . -100.1(5) ?
N5 C19 C20 O4 . . . . -169.0(3) ?
C18 C19 C20 O4 . . . . 78.4(4) ?
C20 O4 C21 C22 . . . . -175.3(4) ?
